data_4127029
loop_
_publ_author_name
'Zhu, Jie'
'Usov, Pavel M.'
'Xu, Wenqian'
'Celis-Salazar, Paula J'
'Lin, Shaoyang'
'Kessinger, Matthew C.'
'Landaverde-Alvarado, Carlos'
'Cai, Meng'
'May, Ann M.'
'Slebodnick, Carla'
'Zhu, Dunru'
'Senanayake, Sanjaya D.'
'Morris, Amanda J.'

_publ_section_title
;
 A New Class of Metal-Cyclam based Zirconium Metal-Organic Frameworks for
 CO2 Adsorption and Chemical Fixation.
;
_journal_name_full 'Journal of the American Chemical Society'
_journal_paper_doi 10.1021/jacs.7b10643
_journal_year 2017
_chemical_compound_source synthetic
_chemical_formula_moiety '(Zr 4+)6, (O 2-)8, (Ni N4 C12 H22 O4 Cl2 2-)4, 40(H2O)'
_chemical_formula_sum 'C24 H44 Cl4 N8 Ni2 O32 Zr3'
_chemical_formula_weight 1489.51
_chemical_name_common 'zirconium nickel cyclam carboxylate'
_chemical_name_mineral none
_chemical_name_systematic '6,13-dicarboxy-1,4,8,11-tetrazacyclotetradecan nickel zirconium oxide'
_space_group_crystal_system tetragonal
_space_group_IT_number 87
_space_group_name_Hall '-I 4'
_space_group_name_H-M_alt 'I 4/m'
_symmetry_space_group_name_Hall '-I 4'
_symmetry_space_group_name_H-M 'I 4/m'
_cell_angle_alpha 90
_cell_angle_beta 90
_cell_angle_gamma 90
_cell_formula_units_Z 4
_cell_length_a 16.510(3)
_cell_length_b 16.510(3)
_cell_length_c 19.811(5)
_cell_measurement_temperature 298
_cell_volume 5400.1(19)
_diffrn_ambient_pressure 101
_diffrn_ambient_temperature 298
_diffrn_measurement_device_type 'Debye-scherrer geometry diffractometer with area detector at Beamline 17-BM'
_diffrn_radiation_probe x-ray
_diffrn_radiation_type 'Synchrotron mono-beam'
_diffrn_radiation_wavelength 0.45336
_diffrn_source synchrotron
_diffrn_source_type 'APS Beamline 17-BM'
_pd_proc_ls_prof_R_factor 0.0561
_pd_proc_ls_prof_wR_expected 0.0180
_pd_proc_ls_prof_wR_factor 0.0742
_refine_ls_goodness_of_fit_all 4.16
_refine_ls_R_Fsqd_factor 0.17027
_reflns_d_resolution_high 1.452
_reflns_d_resolution_low 12.681
_reflns_limit_h_max 12
_reflns_limit_h_min 0
_reflns_limit_k_max 12
_reflns_limit_k_min 0
_reflns_limit_l_max 14
_reflns_limit_l_min 0
_reflns_number_total 493
_cod_data_source_file ja7b10643_si_007.cif
_cod_data_source_block VT-1-Ni
_cod_original_cell_volume 5400(2)
_cod_database_code 4127029

loop_
_symmetry_equiv_pos_as_xyz
'x, y, z '
'-x, -y, z '
'-y, x, -z '
'-y, x, z '
'y, -x, -z '
'y, -x, z '
'x, y, -z '
'-x, -y, -z '
'x+1/2, y+1/2, z+1/2 '
'-x+1/2, -y+1/2, z+1/2 '
'-y+1/2, x+1/2, -z+1/2 '
'-y+1/2, x+1/2, z+1/2 '
'y+1/2, -x+1/2, -z+1/2 '
'y+1/2, -x+1/2, z+1/2 '
'x+1/2, y+1/2, -z+1/2 '
'-x+1/2, -y+1/2, -z+1/2 '

loop_
_atom_site_label
_atom_site_type_symbol
_atom_site_symmetry_multiplicity
_atom_site_fract_x
_atom_site_fract_y
_atom_site_fract_z
_atom_site_occupancy
_atom_site_B_iso_or_equiv
Zr1 Zr 8 -0.1451(11) 0.0308(2) 0 1 2.5
Zr2 Zr 4 0 0 0.1234(16) 1 2.5
O3 O 16 -0.059(2) 0.090(3) 0.065(4) 1 2.5
O5 O 8 -0.191(8) 0.162(7) 0 1 2.5
O4 O 8 -0.246(7) -0.047(7) 0 1 2.5
Ni1 Ni 8 -0.25 -0.25 0.25 1 5
Cl1 Cl 16 -0.392(2) -0.288(3) 0.154(2) 1 5.0
O1 O 16 -0.201(3) 0.0427(6) 0.0975(17) 1 2.5
O2 O 16 -0.111(3) 0.0236(6) 0.171(4) 1 2.5
N1 N 16 -0.295(4) -0.1397(9) 0.258(2) 1 5
H1 H 16 -0.344(4) -0.1350(8) 0.228(3) 1 7.5
N2 N 16 -0.193(2) -0.2298(5) 0.1580(18) 1 5
H2 H 16 -0.234(2) -0.2316(5) 0.1213(16) 1 7.5
C1 C 16 -0.323(6) -0.1345(13) 0.328(3) 1 5
H1A H 16 -0.360(6) -0.0878(13) 0.334(4) 1 7.5
H1B H 16 -0.276(7) -0.1263(15) 0.359(2) 1 7.5
C2 C 16 -0.240(4) -0.0734(8) 0.2395(18) 1 5
H2A H 16 -0.193(5) -0.0738(10) 0.2699(16) 1 7.5
H2B H 16 -0.268(4) -0.0210(8) 0.245(2) 1 7.5
C3 C 16 -0.212(3) -0.0814(5) 0.1664(16) 1 5
H3 H 16 -0.261(2) -0.0915(5) 0.138(2) 1 7.5
C4 C 16 -0.152(2) -0.1507(5) 0.154(2) 1 5
H4A H 16 -0.128(3) -0.1443(5) 0.108(2) 1 7.5
H4B H 16 -0.108(3) -0.1484(6) 0.188(3) 1 7.5
C5 C 16 -0.137(2) -0.2977(5) 0.145(3) 1 5
H5A H 16 -0.087(3) -0.2911(6) 0.172(4) 1 7.5
H5B H 16 -0.122(3) -0.2989(6) 0.097(3) 1 7.5
C6 C 16 -0.174(2) -0.0022(5) 0.1434(16) 1 5
O6 O 16 0.930(7) 0.875(5) 0.556(6) 1 20
O7 O 16 0.268(8) 0.158(5) 0.052(5) 1 15
O8 O 16 0.932(5) 0.476(5) 0.365(3) 1 5
O9 O 16 0.076(6) 0.612(4) 0.554(4) 1 5

loop_
_geom_angle_atom_site_label_1
_geom_angle_atom_site_label_2
_geom_angle_atom_site_label_3
_geom_angle
_geom_angle_site_symmetry_1
_geom_angle_site_symmetry_2
_geom_angle_site_symmetry_3
O1 Zr1 O4 73.569 1_555 1_555 1_555
O1 Zr1 O1 128.000 7_555 1_555 1_555
O1 Zr1 O4 73.569 7_555 1_555 1_555
O3 Zr1 O1 72.766 7_555 1_555 7_555
O3 Zr1 O1 141.173 7_555 1_555 1_555
O3 Zr1 O4 143.138 7_555 1_555 1_555
O3 Zr1 O3 73.483 1_555 1_555 7_555
O3 Zr1 O1 141.173 1_555 1_555 7_555
O3 Zr1 O1 72.766 1_555 1_555 1_555
O3 Zr1 O4 143.138 1_555 1_555 1_555
O3 Zr1 O3 71.211 4_555 1_555 1_555
O3 Zr1 O3 113.179 4_555 1_555 7_555
O3 Zr1 O1 141.173 4_555 1_555 7_555
O3 Zr1 O1 72.766 4_555 1_555 1_555
O3 Zr1 O4 84.866 4_555 1_555 1_555
O3 Zr1 O3 73.483 3_555 1_555 4_555
O3 Zr1 O3 113.179 3_555 1_555 1_555
O3 Zr1 O3 71.211 3_555 1_555 7_555
O3 Zr1 O1 72.766 3_555 1_555 7_555
O3 Zr1 O1 141.173 3_555 1_555 1_555
O3 Zr1 O4 84.866 3_555 1_555 1_555
O5 Zr1 O3 141.607 1_555 1_555 3_555
O5 Zr1 O3 141.607 1_555 1_555 4_555
O5 Zr1 O3 77.861 1_555 1_555 1_555
O5 Zr1 O3 77.861 1_555 1_555 7_555
O5 Zr1 O1 76.804 1_555 1_555 7_555
O5 Zr1 O1 76.804 1_555 1_555 1_555
O5 Zr1 O4 108.432 1_555 1_555 1_555
O2 Zr2 O2 78.181 4_555 1_555 1_555
O2 Zr2 O2 78.181 2_555 1_555 4_555
O2 Zr2 O2 126.183 2_555 1_555 1_555
O2 Zr2 O2 78.181 6_555 1_555 2_555
O2 Zr2 O2 126.183 6_555 1_555 4_555
O2 Zr2 O2 78.181 6_555 1_555 1_555
O3 Zr2 O2 73.540 1_555 1_555 6_555
O3 Zr2 O2 140.828 1_555 1_555 2_555
O3 Zr2 O2 140.828 1_555 1_555 4_555
O3 Zr2 O2 73.540 1_555 1_555 1_555
O3 Zr2 O3 72.821 6_555 1_555 1_555
O3 Zr2 O2 73.540 6_555 1_555 6_555
O3 Zr2 O2 73.540 6_555 1_555 2_555
O3 Zr2 O2 140.828 6_555 1_555 4_555
O3 Zr2 O2 140.828 6_555 1_555 1_555
O3 Zr2 O3 72.821 2_555 1_555 6_555
O3 Zr2 O3 114.160 2_555 1_555 1_555
O3 Zr2 O2 140.828 2_555 1_555 6_555
O3 Zr2 O2 73.540 2_555 1_555 2_555
O3 Zr2 O2 73.540 2_555 1_555 4_555
O3 Zr2 O2 140.828 2_555 1_555 1_555
O3 Zr2 O3 72.821 4_555 1_555 2_555
O3 Zr2 O3 114.160 4_555 1_555 6_555
O3 Zr2 O3 72.821 4_555 1_555 1_555
O3 Zr2 O2 140.828 4_555 1_555 6_555
O3 Zr2 O2 140.828 4_555 1_555 2_555
O3 Zr2 O2 73.540 4_555 1_555 4_555
O3 Zr2 O2 73.540 4_555 1_555 1_555
Zr1 O3 Zr2 107.840 1_555 1_555 1_555
Zr1 O3 Zr1 106.458 5_555 1_555 1_555
Zr1 O3 Zr2 107.840 5_555 1_555 1_555
N1 Ni1 N1 180.000 16_445 1_555 1_555
N2 Ni1 N1 84.496 1_555 1_555 16_445
N2 Ni1 N1 95.504 1_555 1_555 1_555
N2 Ni1 N2 180.000 16_445 1_555 1_555
N2 Ni1 N1 95.504 16_445 1_555 16_445
N2 Ni1 N1 84.496 16_445 1_555 1_555
Cl1 Ni1 N2 80.8(8) 16_445 1_555 16_445
Cl1 Ni1 N2 99.2(8) 16_445 1_555 1_555
Cl1 Ni1 N1 87.1(8) 16_445 1_555 16_445
Cl1 Ni1 N1 92.9(8) 16_445 1_555 1_555
Cl1 Ni1 Cl1 180.000 1_555 1_555 16_445
Cl1 Ni1 N2 99.2(8) 1_555 1_555 16_445
Cl1 Ni1 N2 80.8(8) 1_555 1_555 1_555
Cl1 Ni1 N1 92.9(8) 1_555 1_555 16_445
Cl1 Ni1 N1 87.1(8) 1_555 1_555 1_555
Zr1 O1 C6 116.677 1_555 1_555 1_555
Zr2 O2 C6 117.637 1_555 1_555 1_555
C2 N1 H1 107.150 1_555 1_555 1_555
C1 N1 C2 112.610 1_555 1_555 1_555
C1 N1 H1 107.584 1_555 1_555 1_555
Ni1 N1 C1 104.364 1_555 1_555 1_555
Ni1 N1 C2 115.586 1_555 1_555 1_555
Ni1 N1 H1 109.286 1_555 1_555 1_555
C4 N2 H2 107.150 1_555 1_555 1_555
C5 N2 C4 112.610 1_555 1_555 1_555
C5 N2 H2 106.109 1_555 1_555 1_555
Ni1 N2 C5 108.359 1_555 1_555 1_555
Ni1 N2 C4 113.569 1_555 1_555 1_555
Ni1 N2 H2 108.714 1_555 1_555 1_555
H1A C1 H1B 108.254 1_555 1_555 1_555
C5 C1 H1A 106.725 16_445 1_555 1_555
C5 C1 H1B 104.555 16_445 1_555 1_555
N1 C1 C5 117.028 1_555 1_555 16_445
N1 C1 H1A 109.930 1_555 1_555 1_555
N1 C1 H1B 109.930 1_555 1_555 1_555
H2A C2 H2B 107.988 1_555 1_555 1_555
N1 C2 H2A 109.526 1_555 1_555 1_555
N1 C2 H2B 109.313 1_555 1_555 1_555
C3 C2 N1 111.300 1_555 1_555 1_555
C3 C2 H2A 109.320 1_555 1_555 1_555
C3 C2 H2B 109.330 1_555 1_555 1_555
C6 C3 H3 107.540 1_555 1_555 1_555
C4 C3 C6 109.634 1_555 1_555 1_555
C4 C3 H3 107.540 1_555 1_555 1_555
C2 C3 C4 114.682 1_555 1_555 1_555
C2 C3 C6 109.634 1_555 1_555 1_555
C2 C3 H3 107.540 1_555 1_555 1_555
H4B C4 H4A 108.006 1_555 1_555 1_555
N2 C4 H4B 109.212 1_555 1_555 1_555
N2 C4 H4A 109.459 1_555 1_555 1_555
C3 C4 N2 111.300 1_555 1_555 1_555
C3 C4 H4B 109.400 1_555 1_555 1_555
C3 C4 H4A 109.400 1_555 1_555 1_555
H5B C5 H5A 108.316 1_555 1_555 1_555
C1 C5 H5B 117.777 16_445 1_555 1_555
C1 C5 H5A 106.203 16_445 1_555 1_555
N2 C5 C1 104.478 1_555 1_555 16_445
N2 C5 H5B 109.950 1_555 1_555 1_555
N2 C5 H5A 109.900 1_555 1_555 1_555
O2 C6 O1 114.306 1_555 1_555 1_555
C3 C6 O2 119.694 1_555 1_555 1_555
C3 C6 O1 126.000 1_555 1_555 1_555

loop_
_geom_bond_atom_site_label_1
_geom_bond_atom_site_label_2
_geom_bond_distance
_geom_bond_site_symmetry_1
_geom_bond_site_symmetry_2
Zr1 O4 2.10000 1_555 1_555
Zr1 O1 2.15000 1_555 1_555
Zr1 O1 2.15000 1_555 7_555
Zr1 O3 2.16169 1_555 7_555
Zr1 O3 2.16169 1_555 1_555
Zr1 O3 2.16169 1_555 4_555
Zr1 O3 2.16169 1_555 3_555
Zr1 O5 2.30000 1_555 1_555
Zr2 O2 2.10000 1_555 1_555
Zr2 O2 2.10000 1_555 4_555
Zr2 O2 2.10000 1_555 2_555
Zr2 O2 2.10000 1_555 6_555
Zr2 O3 2.12029 1_555 1_555
Zr2 O3 2.12029 1_555 6_555
Zr2 O3 2.12029 1_555 2_555
Zr2 O3 2.12029 1_555 4_555
O3 Zr2 2.12029 1_555 1_555
O3 Zr1 2.16169 1_555 1_555
O3 Zr1 2.16169 1_555 5_555
Ni1 N1 1.97503 1_555 1_555
Ni1 N1 1.97503 1_555 16_445
Ni1 N2 2.08114 1_555 1_555
Ni1 N2 2.08114 1_555 16_445
Cl1 Ni1 3.08(4) 1_555 1_555
O1 C6 1.25000 1_555 1_555
O1 Zr1 2.15000 1_555 1_555
O2 C6 1.26038 1_555 1_555
O2 Zr2 2.10000 1_555 1_555
N1 H1 1.00000 1_555 1_555
N1 C2 1.47000 1_555 1_555
N1 C1 1.47000 1_555 1_555
N1 Ni1 1.97503 1_555 1_555
H1 N1 1.00000 1_555 1_555
N2 H2 1.00000 1_555 1_555
N2 C4 1.47000 1_555 1_555
N2 C5 1.47000 1_555 1_555
N2 Ni1 2.08114 1_555 1_555
H2 N2 1.00000 1_555 1_555
C1 H1B 0.99000 1_555 1_555
C1 H1A 0.99100 1_555 1_555
C1 C5 1.40132 1_555 16_445
C1 N1 1.47000 1_555 1_555
H1A C1 0.99100 1_555 1_555
H1B C1 0.99000 1_555 1_555
C2 H2B 0.99000 1_555 1_555
C2 H2A 0.99000 1_555 1_555
C2 N1 1.47000 1_555 1_555
C2 C3 1.53000 1_555 1_555
H2A C2 0.99000 1_555 1_555
H2B C2 0.99000 1_555 1_555
C3 H3 1.00000 1_555 1_555
C3 C6 1.51500 1_555 1_555
C3 C4 1.53000 1_555 1_555
C3 C2 1.53000 1_555 1_555
H3 C3 1.00000 1_555 1_555
C4 H4A 0.99000 1_555 1_555
C4 H4B 0.99100 1_555 1_555
C4 N2 1.47000 1_555 1_555
C4 C3 1.53000 1_555 1_555
H4A C4 0.99000 1_555 1_555
H4B C4 0.99100 1_555 1_555
C5 H5A 0.99000 1_555 1_555
C5 H5B 0.99000 1_555 1_555
C5 C1 1.40132 1_555 16_445
C5 N2 1.47000 1_555 1_555
H5A C5 0.99000 1_555 1_555
H5B C5 0.99000 1_555 1_555
C6 O1 1.25000 1_555 1_555
C6 O2 1.26038 1_555 1_555
C6 C3 1.51500 1_555 1_555
